data_2022692
loop_
_publ_author_name
'Milewski, Max'
'Caminade, Anne-Marie'
'Hey-Hawkins, Evamarie'
'L\"onnecke, Peter'

_publ_section_title
;
 Pitfalls of a structure determination: The structure of
 closo-9-[4-(dibenzylamino)phenyl]-1,2-dicarbadodecaborane(12)
;
_journal_coeditor_code JQ2023
_journal_issue 12
_journal_name_full 'Acta Crystallographica Section E Crystallographic Communications'
_journal_paper_doi 10.1107/S205698902201043X
_journal_volume 78
_journal_year 2022
_chemical_formula_iupac 'C22 H29 B10 N'
_chemical_formula_moiety 'C22 H29 B10 N'
_chemical_formula_sum 'C22 H29 B10 N'
_chemical_formula_weight 415.56
_chemical_name_systematic
;
<i>closo</i>-9-[4-(Dibenzylamino)phenyl]-1,2-dicarbadodecaborane(12)
;
_space_group_crystal_system monoclinic
_space_group_IT_number 14
_space_group_name_Hall '-P 2ybc'
_space_group_name_H-M_alt 'P 1 21/c 1'
_atom_sites_solution_hydrogens difmap
_atom_sites_solution_primary dual
_atom_sites_solution_secondary difmap
_audit_creation_method SHELXL-2018/3
_cell_angle_alpha 90
_cell_angle_beta 109.485(2)
_cell_angle_gamma 90
_cell_formula_units_Z 8
_cell_length_a 13.0128(2)
_cell_length_b 27.1423(4)
_cell_length_c 13.9114(3)
_cell_measurement_reflns_used 15129
_cell_measurement_temperature 130(2)
_cell_measurement_theta_max 31.7300
_cell_measurement_theta_min 2.7330
_cell_volume 4632.07(15)
_computing_cell_refinement
;
CrysAlisPro (Rigaku OD, 2020)
;
_computing_data_collection
;
CrysAlisPro (Rigaku OD, 2020)
;
_computing_data_reduction
;
CrysAlisPro (Rigaku OD, 2020)
;
_computing_molecular_graphics
;
DIAMOND (Crystal Impact GbR, 2022)
;
_computing_publication_material
;
WINGX (Farrugia, 2012)
;
_computing_structure_refinement
;
<i>SHELXL2018-3</i> (Sheldrick, 2015b)
;
_computing_structure_solution
;
<i>SHELXT2018-2</i> (Sheldrick, 2015a)
;
_diffrn_ambient_temperature 130(2)
_diffrn_detector_area_resol_mean 16.3560
_diffrn_measured_fraction_theta_full 0.999
_diffrn_measured_fraction_theta_max 0.941
_diffrn_measurement_device_type 'Xcalibur, Sapphire3, Gemini'
_diffrn_measurement_method '\w scans'
_diffrn_radiation_type MoK\a
_diffrn_radiation_wavelength 0.71073
_diffrn_reflns_av_R_equivalents 0.0536
_diffrn_reflns_av_unetI/netI 0.0492
_diffrn_reflns_limit_h_max 18
_diffrn_reflns_limit_h_min -18
_diffrn_reflns_limit_k_max 39
_diffrn_reflns_limit_k_min -39
_diffrn_reflns_limit_l_max 19
_diffrn_reflns_limit_l_min -20
_diffrn_reflns_number 76840
_diffrn_reflns_theta_full 30.510
_diffrn_reflns_theta_max 31.977
_diffrn_reflns_theta_min 2.160
_diffrn_source 'fine-focus sealed X-ray tube'
_exptl_absorpt_coefficient_mu 0.062
_exptl_absorpt_correction_T_max 1.00000
_exptl_absorpt_correction_T_min 0.99701
_exptl_absorpt_correction_type multi-scan
_exptl_absorpt_process_details
;
(CrysAlisPro; Rigaku OD, 2020)
;
_exptl_crystal_colour 'clear colourless'
_exptl_crystal_density_diffrn 1.192
_exptl_crystal_description prism
_exptl_crystal_F_000 1744
_exptl_crystal_size_max 0.40
_exptl_crystal_size_mid 0.35
_exptl_crystal_size_min 0.25
_refine_diff_density_max 0.364
_refine_diff_density_min -0.254
_refine_ls_extinction_method none
_refine_ls_goodness_of_fit_ref 1.018
_refine_ls_hydrogen_treatment refall
_refine_ls_matrix_type full
_refine_ls_number_parameters 827
_refine_ls_number_reflns 15117
_refine_ls_number_restraints 0
_refine_ls_restrained_S_all 1.018
_refine_ls_R_factor_all 0.0968
_refine_ls_R_factor_gt 0.0562
_refine_ls_shift/su_max 0.001
_refine_ls_shift/su_mean 0.000
_refine_ls_structure_factor_coef Fsqd
_refine_ls_weighting_details 'w=1/[\s^2^(Fo^2^)+(0.0768P)^2^+0.5669P] where P=(Fo^2^+2Fc^2^)/3'
_refine_ls_weighting_scheme calc
_refine_ls_wR_factor_gt 0.1358
_refine_ls_wR_factor_ref 0.1597
_reflns_number_gt 9789
_reflns_number_total 15117
_reflns_threshold_expression 'I > 2\s(I)'
_cod_data_source_file jq2023sup1.cif
_cod_data_source_block I
_cod_original_sg_symbol_H-M 'P 21/c'
_cod_database_code 2022692
_shelx_space_group_comment
;
The symmetry employed for this shelxl refinement is uniquely defined
by the following loop, which should always be used as a source of
symmetry information in preference to the above space-group names.
They are only intended as comments.
;

loop_
_space_group_symop_operation_xyz
'x, y, z'
'-x, y+1/2, -z+1/2'
'-x, -y, -z'
'x, -y-1/2, z-1/2'

loop_
_atom_site_type_symbol
_atom_site_label
_atom_site_fract_x
_atom_site_fract_y
_atom_site_fract_z
_atom_site_U_iso_or_equiv
_atom_site_adp_type
_atom_site_calc_flag
_atom_site_occupancy
_atom_site_disorder_assembly
_atom_site_disorder_group
N N1 0.80689(8) 0.44759(4) 0.29624(8) 0.0207(2) Uani d 1 . .
N N2 0.31192(8) 0.44924(4) 0.29350(8) 0.0202(2) Uani d 1 . .
C C1 0.75073(11) 0.21628(5) -0.18817(10) 0.0246(3) Uani d 1 . .
C C2 0.86438(11) 0.22701(6) -0.09675(11) 0.0270(3) Uani d 1 . .
C C3 0.77687(9) 0.33326(4) 0.07952(8) 0.0154(2) Uani d 1 . .
C C4 0.68627(9) 0.35885(4) 0.08718(9) 0.0164(2) Uani d 1 . .
C C5 0.69507(9) 0.39534(4) 0.15909(9) 0.0170(2) Uani d 1 . .
C C6 0.79726(9) 0.40888(4) 0.22913(8) 0.0163(2) Uani d 1 . .
C C7 0.88796(9) 0.38137(4) 0.22642(9) 0.0172(2) Uani d 1 . .
C C8 0.87696(9) 0.34536(4) 0.15272(9) 0.0168(2) Uani d 1 . .
C C9 0.71200(11) 0.47718(5) 0.29057(10) 0.0219(3) Uani d 1 . .
C C10 0.66716(10) 0.50871(4) 0.19573(9) 0.0191(2) Uani d 1 . .
C C11 0.73030(11) 0.52328(5) 0.13796(11) 0.0262(3) Uani d 1 . .
C C12 0.68691(11) 0.55325(5) 0.05303(12) 0.0286(3) Uani d 1 . .
C C13 0.58003(11) 0.56903(5) 0.02561(11) 0.0271(3) Uani d 1 . .
C C14 0.51617(11) 0.55469(6) 0.08218(12) 0.0330(3) Uani d 1 . .
C C15 0.55940(11) 0.52455(6) 0.16659(11) 0.0275(3) Uani d 1 . .
C C16 0.91324(10) 0.46443(5) 0.36173(9) 0.0199(2) Uani d 1 . .
C C17 0.95759(10) 0.43697(5) 0.46178(9) 0.0199(2) Uani d 1 . .
C C18 0.89638(11) 0.43253(6) 0.52622(10) 0.0286(3) Uani d 1 . .
C C19 0.93807(14) 0.40840(6) 0.61920(11) 0.0366(4) Uani d 1 . .
C C20 1.04145(16) 0.38851(6) 0.64884(12) 0.0429(4) Uani d 1 . .
C C21 1.10342(15) 0.39246(7) 0.58564(12) 0.0426(4) Uani d 1 . .
C C22 1.06112(12) 0.41662(6) 0.49229(11) 0.0310(3) Uani d 1 . .
C C23 0.25860(10) 0.20807(5) -0.16977(10) 0.0218(3) Uani d 1 . .
C C24 0.34621(10) 0.25254(5) -0.14500(10) 0.0214(3) Uani d 1 . .
C C25 0.28131(9) 0.33029(4) 0.08712(9) 0.0159(2) Uani d 1 . .
C C26 0.38140(9) 0.34356(5) 0.15898(9) 0.0173(2) Uani d 1 . .
C C27 0.39249(9) 0.38135(5) 0.22885(9) 0.0172(2) Uani d 1 . .
C C28 0.30168(9) 0.40946(4) 0.22909(8) 0.0163(2) Uani d 1 . .
C C29 0.19968(9) 0.39532(5) 0.16005(9) 0.0174(2) Uani d 1 . .
C C30 0.19095(9) 0.35701(4) 0.09171(9) 0.0165(2) Uani d 1 . .
C C31 0.21668(11) 0.47828(5) 0.28924(10) 0.0217(3) Uani d 1 . .
C C32 0.16852(10) 0.50898(4) 0.19360(9) 0.0184(2) Uani d 1 . .
C C33 0.06146(11) 0.52514(6) 0.16785(11) 0.0277(3) Uani d 1 . .
C C34 0.01589(11) 0.55504(6) 0.08342(12) 0.0338(3) Uani d 1 . .
C C35 0.07650(11) 0.56851(5) 0.02323(11) 0.0275(3) Uani d 1 . .
C C36 0.18253(11) 0.55209(5) 0.04685(11) 0.0263(3) Uani d 1 . .
C C37 0.22841(10) 0.52246(5) 0.13193(10) 0.0238(3) Uani d 1 . .
C C38 0.41834(10) 0.46511(5) 0.36040(9) 0.0206(2) Uani d 1 . .
C C39 0.46056(10) 0.43727(4) 0.46019(9) 0.0191(2) Uani d 1 . .
C C40 0.39592(11) 0.43183(5) 0.52134(10) 0.0240(3) Uani d 1 . .
C C41 0.43545(13) 0.40825(6) 0.61522(11) 0.0301(3) Uani d 1 . .
C C42 0.54040(13) 0.38950(6) 0.64855(11) 0.0344(3) Uani d 1 . .
C C43 0.60498(12) 0.39415(6) 0.58822(12) 0.0327(3) Uani d 1 . .
C C44 0.56558(11) 0.41789(5) 0.49431(11) 0.0258(3) Uani d 1 . .
B B1 0.81698(12) 0.27055(6) -0.18993(12) 0.0267(3) Uani d 1 . .
B B2 0.67398(12) 0.26766(6) -0.22070(11) 0.0241(3) Uani d 1 . .
B B3 0.64289(12) 0.22044(6) -0.14670(12) 0.0244(3) Uani d 1 . .
B B4 0.76566(14) 0.19313(6) -0.06946(12) 0.0279(3) Uani d 1 . .
B B5 0.84362(12) 0.23900(6) 0.01495(11) 0.0246(3) Uani d 1 . .
B B6 0.87445(11) 0.28651(6) -0.05933(12) 0.0236(3) Uani d 1 . .
B B7 0.75088(12) 0.31360(6) -0.13680(11) 0.0215(3) Uani d 1 . .
B B8 0.64304(11) 0.28275(6) -0.10971(10) 0.0201(3) Uani d 1 . .
B B9 0.69944(12) 0.23639(6) -0.01608(11) 0.0222(3) Uani d 1 . .
B B10 0.76666(10) 0.29471(5) -0.00781(10) 0.0162(2) Uani d 1 . .
B B11 0.36914(12) 0.20502(6) -0.05926(12) 0.0228(3) Uani d 1 . .
B B12 0.23609(12) 0.18860(6) -0.06331(12) 0.0234(3) Uani d 1 . .
B B13 0.14027(11) 0.22585(6) -0.15496(11) 0.0231(3) Uani d 1 . .
B B14 0.21202(12) 0.26605(6) -0.21025(11) 0.0238(3) Uani d 1 . .
B B15 0.29526(12) 0.30483(6) -0.11260(11) 0.0221(3) Uani d 1 . .
B B16 0.39070(11) 0.26741(6) -0.01958(11) 0.0208(3) Uani d 1 . .
B B17 0.31821(11) 0.22730(5) 0.03513(11) 0.0198(3) Uani d 1 . .
B B18 0.17675(11) 0.24009(5) -0.02374(11) 0.0193(3) Uani d 1 . .
B B19 0.16218(11) 0.28806(6) -0.11484(11) 0.0206(3) Uani d 1 . .
B B20 0.27214(10) 0.28968(5) 0.00406(10) 0.0160(2) Uani d 1 . .
H H1X 0.8580(12) 0.2750(6) -0.2448(12) 0.032(4) Uiso d 1 . .
H H2X 0.6239(12) 0.2718(6) -0.2989(12) 0.030(4) Uiso d 1 . .
H H3X 0.5742(13) 0.1967(6) -0.1808(13) 0.038(5) Uiso d 1 . .
H H4X 0.7798(12) 0.1543(6) -0.0584(12) 0.036(4) Uiso d 1 . .
H H5X 0.9079(12) 0.2265(6) 0.0857(12) 0.030(4) Uiso d 1 . .
H H6X 0.9525(12) 0.3046(6) -0.0336(12) 0.033(4) Uiso d 1 . .
H H7X 0.7472(11) 0.3518(6) -0.1578(11) 0.028(4) Uiso d 1 . .
H H8X 0.5659(11) 0.3021(5) -0.1150(11) 0.022(4) Uiso d 1 . .
H H9X 0.6610(11) 0.2233(6) 0.0401(11) 0.027(4) Uiso d 1 . .
H H11X 0.4329(11) 0.1785(6) -0.0585(11) 0.026(4) Uiso d 1 . .
H H12X 0.2193(13) 0.1499(6) -0.0566(12) 0.039(5) Uiso d 1 . .
H H13X 0.0655(12) 0.2102(6) -0.2046(12) 0.031(4) Uiso d 1 . .
H H14X 0.1897(11) 0.2745(5) -0.2911(11) 0.026(4) Uiso d 1 . .
H H15X 0.3223(12) 0.3398(6) -0.1329(11) 0.028(4) Uiso d 1 . .
H H16X 0.4741(12) 0.2797(6) 0.0143(12) 0.033(4) Uiso d 1 . .
H H17X 0.3546(12) 0.2139(6) 0.1164(11) 0.029(4) Uiso d 1 . .
H H18X 0.1184(12) 0.2351(6) 0.0184(12) 0.030(4) Uiso d 1 . .
H H19X 0.0949(11) 0.3153(6) -0.1341(11) 0.027(4) Uiso d 1 . .
H H1 0.7538(12) 0.1918(6) -0.2379(12) 0.036(4) Uiso d 1 . .
H H2 0.9255(13) 0.2086(7) -0.1008(13) 0.042(5) Uiso d 1 . .
H H4 0.6116(11) 0.3516(5) 0.0389(11) 0.021(4) Uiso d 1 . .
H H5 0.6312(12) 0.4128(6) 0.1600(12) 0.025(4) Uiso d 1 . .
H H7 0.9619(11) 0.3872(6) 0.2760(11) 0.023(4) Uiso d 1 . .
H H8 0.9449(11) 0.3278(5) 0.1528(11) 0.019(4) Uiso d 1 . .
H H9A 0.6543(11) 0.4553(5) 0.2997(11) 0.018(3) Uiso d 1 . .
H H9B 0.7361(12) 0.4983(6) 0.3542(12) 0.028(4) Uiso d 1 . .
H H11 0.8060(14) 0.5123(6) 0.1576(13) 0.039(5) Uiso d 1 . .
H H12 0.7323(14) 0.5641(7) 0.0159(14) 0.045(5) Uiso d 1 . .
H H13 0.5513(13) 0.5901(6) -0.0343(13) 0.034(4) Uiso d 1 . .
H H14 0.4381(17) 0.5653(7) 0.0618(16) 0.059(6) Uiso d 1 . .
H H15 0.5134(13) 0.5139(6) 0.2062(13) 0.035(4) Uiso d 1 . .
H H16A 0.9674(11) 0.4625(5) 0.3246(11) 0.020(4) Uiso d 1 . .
H H16B 0.9041(12) 0.5000(6) 0.3739(12) 0.025(4) Uiso d 1 . .
H H18 0.8217(13) 0.4463(6) 0.5087(13) 0.034(4) Uiso d 1 . .
H H19 0.8947(14) 0.4055(7) 0.6620(14) 0.043(5) Uiso d 1 . .
H H20 1.0707(16) 0.3727(8) 0.7129(16) 0.061(6) Uiso d 1 . .
H H21 1.1814(17) 0.3786(8) 0.6078(16) 0.067(6) Uiso d 1 . .
H H22 1.1078(15) 0.4198(7) 0.4462(15) 0.050(5) Uiso d 1 . .
H H23 0.2607(12) 0.1850(6) -0.2226(12) 0.028(4) Uiso d 1 . .
H H24 0.3953(12) 0.2530(6) -0.1860(12) 0.028(4) Uiso d 1 . .
H H26 0.4469(11) 0.3260(5) 0.1611(11) 0.020(4) Uiso d 1 . .
H H27 0.4639(11) 0.3874(5) 0.2778(11) 0.019(4) Uiso d 1 . .
H H29 0.1364(12) 0.4140(6) 0.1593(11) 0.024(4) Uiso d 1 . .
H H30 0.1154(11) 0.3494(5) 0.0421(11) 0.022(4) Uiso d 1 . .
H H31A 0.1579(12) 0.4560(6) 0.2987(12) 0.027(4) Uiso d 1 . .
H H31B 0.2407(11) 0.5004(6) 0.3487(12) 0.025(4) Uiso d 1 . .
H H33 0.0171(13) 0.5149(6) 0.2090(13) 0.037(5) Uiso d 1 . .
H H34 -0.0609(16) 0.5670(7) 0.0671(15) 0.051(5) Uiso d 1 . .
H H35 0.0450(13) 0.5902(6) -0.0366(13) 0.036(5) Uiso d 1 . .
H H36 0.2273(14) 0.5614(6) 0.0073(14) 0.040(5) Uiso d 1 . .
H H37 0.3018(14) 0.5112(6) 0.1469(13) 0.039(5) Uiso d 1 . .
H H38A 0.4750(11) 0.4635(6) 0.3239(11) 0.022(4) Uiso d 1 . .
H H38B 0.4126(11) 0.5004(6) 0.3745(11) 0.024(4) Uiso d 1 . .
H H40 0.3188(13) 0.4444(6) 0.5003(12) 0.031(4) Uiso d 1 . .
H H41 0.3875(14) 0.4054(7) 0.6553(14) 0.045(5) Uiso d 1 . .
H H42 0.5671(14) 0.3733(7) 0.7151(14) 0.047(5) Uiso d 1 . .
H H43 0.6804(14) 0.3819(7) 0.6116(13) 0.040(5) Uiso d 1 . .
H H44 0.6132(13) 0.4216(6) 0.4507(13) 0.034(4) Uiso d 1 . .

loop_
_atom_site_aniso_label
_atom_site_aniso_U_11
_atom_site_aniso_U_22
_atom_site_aniso_U_33
_atom_site_aniso_U_12
_atom_site_aniso_U_13
_atom_site_aniso_U_23
N1 0.0218(5) 0.0188(5) 0.0181(5) 0.0044(4) 0.0019(4) -0.0056(4)
N2 0.0224(5) 0.0184(5) 0.0160(5) 0.0045(4) 0.0013(4) -0.0040(4)
C1 0.0259(6) 0.0271(7) 0.0219(6) -0.0025(5) 0.0094(5) -0.0116(5)
C2 0.0216(6) 0.0330(8) 0.0258(7) 0.0032(5) 0.0070(5) -0.0112(6)
C3 0.0167(5) 0.0158(6) 0.0129(5) 0.0002(4) 0.0040(4) -0.0003(4)
C4 0.0162(5) 0.0160(6) 0.0158(5) 0.0000(4) 0.0037(4) 0.0002(4)
C5 0.0169(5) 0.0167(6) 0.0169(5) 0.0027(4) 0.0049(4) -0.0003(4)
C6 0.0198(5) 0.0156(6) 0.0123(5) 0.0011(4) 0.0037(4) 0.0003(4)
C7 0.0174(5) 0.0184(6) 0.0140(5) 0.0011(4) 0.0029(4) -0.0014(4)
C8 0.0159(5) 0.0183(6) 0.0151(5) 0.0017(4) 0.0037(4) -0.0004(4)
C9 0.0266(6) 0.0218(6) 0.0172(6) 0.0073(5) 0.0075(5) -0.0004(5)
C10 0.0222(5) 0.0156(6) 0.0182(6) 0.0017(4) 0.0050(4) -0.0017(5)
C11 0.0224(6) 0.0281(7) 0.0299(7) 0.0034(5) 0.0109(5) 0.0053(6)
C12 0.0297(7) 0.0278(7) 0.0319(7) -0.0003(6) 0.0151(6) 0.0070(6)
C13 0.0302(7) 0.0231(7) 0.0261(7) -0.0007(5) 0.0069(5) 0.0079(6)
C14 0.0231(6) 0.0370(9) 0.0375(8) 0.0051(6) 0.0081(6) 0.0150(7)
C15 0.0238(6) 0.0313(8) 0.0295(7) 0.0047(5) 0.0115(5) 0.0092(6)
C16 0.0248(6) 0.0166(6) 0.0161(5) -0.0012(5) 0.0038(5) -0.0012(5)
C17 0.0244(6) 0.0165(6) 0.0162(5) -0.0021(5) 0.0035(5) -0.0035(5)
C18 0.0268(6) 0.0369(8) 0.0203(6) -0.0060(6) 0.0055(5) -0.0013(6)
C19 0.0473(9) 0.0419(10) 0.0201(7) -0.0125(7) 0.0106(6) 0.0007(6)
C20 0.0665(11) 0.0335(9) 0.0209(7) 0.0075(8) 0.0042(7) 0.0065(7)
C21 0.0522(10) 0.0435(10) 0.0262(7) 0.0232(8) 0.0051(7) 0.0037(7)
C22 0.0353(7) 0.0334(8) 0.0229(7) 0.0122(6) 0.0079(6) -0.0010(6)
C23 0.0238(6) 0.0220(6) 0.0215(6) -0.0043(5) 0.0099(5) -0.0083(5)
C24 0.0225(6) 0.0229(6) 0.0220(6) -0.0044(5) 0.0115(5) -0.0054(5)
C25 0.0183(5) 0.0157(6) 0.0138(5) 0.0000(4) 0.0054(4) -0.0004(4)
C26 0.0172(5) 0.0191(6) 0.0157(5) 0.0014(4) 0.0055(4) -0.0010(5)
C27 0.0174(5) 0.0182(6) 0.0142(5) 0.0000(4) 0.0031(4) -0.0010(4)
C28 0.0212(5) 0.0143(5) 0.0123(5) 0.0015(4) 0.0043(4) 0.0011(4)
C29 0.0175(5) 0.0171(6) 0.0171(5) 0.0027(4) 0.0051(4) 0.0005(4)
C30 0.0174(5) 0.0164(6) 0.0149(5) -0.0007(4) 0.0041(4) -0.0007(4)
C31 0.0291(6) 0.0199(6) 0.0160(6) 0.0072(5) 0.0072(5) -0.0004(5)
C32 0.0219(5) 0.0152(6) 0.0169(5) 0.0019(4) 0.0050(4) -0.0004(4)
C33 0.0251(6) 0.0312(8) 0.0303(7) 0.0054(5) 0.0138(6) 0.0091(6)
C34 0.0231(6) 0.0385(9) 0.0386(8) 0.0086(6) 0.0087(6) 0.0157(7)
C35 0.0271(6) 0.0246(7) 0.0274(7) 0.0014(5) 0.0047(5) 0.0088(6)
C36 0.0276(6) 0.0262(7) 0.0265(7) 0.0006(5) 0.0109(5) 0.0071(6)
C37 0.0210(6) 0.0245(7) 0.0259(6) 0.0023(5) 0.0078(5) 0.0035(5)
C38 0.0262(6) 0.0160(6) 0.0165(5) -0.0019(5) 0.0032(5) -0.0026(5)
C39 0.0221(5) 0.0156(6) 0.0160(5) -0.0024(4) 0.0016(4) -0.0035(4)
C40 0.0255(6) 0.0254(7) 0.0193(6) -0.0009(5) 0.0052(5) 0.0000(5)
C41 0.0387(8) 0.0306(8) 0.0194(6) -0.0033(6) 0.0077(6) 0.0020(6)
C42 0.0460(9) 0.0274(8) 0.0205(7) 0.0012(6) -0.0015(6) 0.0039(6)
C43 0.0308(7) 0.0274(8) 0.0300(7) 0.0067(6) -0.0029(6) -0.0005(6)
C44 0.0241(6) 0.0246(7) 0.0254(7) 0.0016(5) 0.0041(5) -0.0035(5)
B1 0.0263(7) 0.0345(9) 0.0227(7) -0.0052(6) 0.0128(6) -0.0079(6)
B2 0.0250(7) 0.0307(8) 0.0160(6) -0.0014(6) 0.0061(5) -0.0045(6)
B3 0.0242(7) 0.0263(8) 0.0229(7) -0.0064(6) 0.0081(6) -0.0082(6)
B4 0.0370(8) 0.0205(8) 0.0247(7) 0.0018(6) 0.0084(6) -0.0042(6)
B5 0.0269(7) 0.0243(8) 0.0202(7) 0.0056(6) 0.0048(6) -0.0036(6)
B6 0.0193(6) 0.0296(8) 0.0226(7) -0.0025(6) 0.0077(5) -0.0082(6)
B7 0.0249(6) 0.0238(7) 0.0163(6) -0.0028(6) 0.0074(5) -0.0008(5)
B8 0.0170(6) 0.0257(7) 0.0165(6) -0.0007(5) 0.0042(5) -0.0051(5)
B9 0.0277(7) 0.0204(7) 0.0202(6) -0.0037(6) 0.0103(6) -0.0026(6)
B10 0.0154(5) 0.0173(6) 0.0157(6) -0.0002(5) 0.0050(5) -0.0020(5)
B11 0.0217(6) 0.0224(7) 0.0250(7) 0.0011(5) 0.0089(5) -0.0039(6)
B12 0.0291(7) 0.0180(7) 0.0252(7) -0.0028(6) 0.0121(6) -0.0040(6)
B13 0.0196(6) 0.0295(8) 0.0199(6) -0.0045(6) 0.0062(5) -0.0078(6)
B14 0.0279(7) 0.0267(8) 0.0165(6) 0.0005(6) 0.0069(5) -0.0023(6)
B15 0.0301(7) 0.0197(7) 0.0195(6) -0.0017(6) 0.0122(6) -0.0015(6)
B16 0.0191(6) 0.0245(7) 0.0197(6) -0.0029(5) 0.0076(5) -0.0064(6)
B17 0.0201(6) 0.0190(7) 0.0196(6) 0.0019(5) 0.0058(5) -0.0003(5)
B18 0.0190(6) 0.0210(7) 0.0188(6) -0.0029(5) 0.0074(5) -0.0038(5)
B19 0.0216(6) 0.0238(7) 0.0157(6) 0.0035(5) 0.0053(5) -0.0012(5)
B20 0.0162(5) 0.0168(6) 0.0148(6) -0.0001(5) 0.0050(5) -0.0017(5)

loop_
_atom_type_symbol
_atom_type_description
_atom_type_scat_dispersion_real
_atom_type_scat_dispersion_imag
_atom_type_scat_source
N N 0.0061 0.0033 'International Tables Vol C Tables 4.2.6.8 and 6.1.1.4'
C C 0.0033 0.0016 'International Tables Vol C Tables 4.2.6.8 and 6.1.1.4'
B B 0.0013 0.0007 'International Tables Vol C Tables 4.2.6.8 and 6.1.1.4'
H H 0.0000 0.0000 'International Tables Vol C Tables 4.2.6.8 and 6.1.1.4'

loop_
_geom_angle_atom_site_label_1
_geom_angle_atom_site_label_2
_geom_angle_atom_site_label_3
_geom_angle_site_symmetry_1
_geom_angle_site_symmetry_3
_geom_angle
_geom_angle_publ_flag
C6 N1 C9 . . 119.95(10) ?
C6 N1 C16 . . 120.99(10) ?
C9 N1 C16 . . 118.32(10) ?
C28 N2 C38 . . 120.85(10) ?
C28 N2 C31 . . 120.09(10) ?
C38 N2 C31 . . 118.89(10) ?
C2 C1 B2 . . 111.41(11) ?
C2 C1 B3 . . 111.34(10) ?
B2 C1 B3 . . 63.35(9) ?
C2 C1 B1 . . 61.64(9) ?
B2 C1 B1 . . 62.64(9) ?
B3 C1 B1 . . 115.29(11) ?
C2 C1 B4 . . 62.01(9) ?
B2 C1 B4 . . 115.32(11) ?
B3 C1 B4 . . 62.38(9) ?
B1 C1 B4 . . 115.66(11) ?
C2 C1 H1 . . 116.0(9) ?
B2 C1 H1 . . 122.4(10) ?
B3 C1 H1 . . 121.7(9) ?
B1 C1 H1 . . 116.0(10) ?
B4 C1 H1 . . 114.7(10) ?
C1 C2 B6 . . 111.71(11) ?
C1 C2 B5 . . 111.75(10) ?
B6 C2 B5 . . 63.48(9) ?
C1 C2 B1 . . 61.71(9) ?
B6 C2 B1 . . 62.87(9) ?
B5 C2 B1 . . 115.77(11) ?
C1 C2 B4 . . 61.65(9) ?
B6 C2 B4 . . 115.45(10) ?
B5 C2 B4 . . 62.72(9) ?
B1 C2 B4 . . 115.42(10) ?
C1 C2 H2 . . 114.7(10) ?
B6 C2 H2 . . 122.5(10) ?
B5 C2 H2 . . 122.9(10) ?
B1 C2 H2 . . 114.4(10) ?
B4 C2 H2 . . 115.4(10) ?
C8 C3 C4 . . 115.51(10) ?
C8 C3 B10 . . 122.41(10) ?
C4 C3 B10 . . 122.05(10) ?
C5 C4 C3 . . 122.67(11) ?
C5 C4 H4 . . 117.1(8) ?
C3 C4 H4 . . 120.3(8) ?
C4 C5 C6 . . 121.14(11) ?
C4 C5 H5 . . 120.0(9) ?
C6 C5 H5 . . 118.8(9) ?
N1 C6 C7 . . 122.21(10) ?
N1 C6 C5 . . 121.11(11) ?
C7 C6 C5 . . 116.68(11) ?
C8 C7 C6 . . 120.81(10) ?
C8 C7 H7 . . 117.5(9) ?
C6 C7 H7 . . 121.7(9) ?
C7 C8 C3 . . 122.97(11) ?
C7 C8 H8 . . 117.3(8) ?
C3 C8 H8 . . 119.7(8) ?
N1 C9 C10 . . 115.63(10) ?
N1 C9 H9A . . 109.0(8) ?
C10 C9 H9A . . 111.0(8) ?
N1 C9 H9B . . 104.8(8) ?
C10 C9 H9B . . 111.0(9) ?
H9A C9 H9B . . 104.7(12) ?
C11 C10 C15 . . 118.56(12) ?
C11 C10 C9 . . 122.37(11) ?
C15 C10 C9 . . 119.06(11) ?
C10 C11 C12 . . 120.60(12) ?
C10 C11 H11 . . 119.2(10) ?
C12 C11 H11 . . 120.2(10) ?
C13 C12 C11 . . 120.15(13) ?
C13 C12 H12 . . 120.3(11) ?
C11 C12 H12 . . 119.5(11) ?
C14 C13 C12 . . 119.87(13) ?
C14 C13 H13 . . 121.4(9) ?
C12 C13 H13 . . 118.7(9) ?
C13 C14 C15 . . 119.91(13) ?
C13 C14 H14 . . 120.3(12) ?
C15 C14 H14 . . 119.8(12) ?
C14 C15 C10 . . 120.90(13) ?
C14 C15 H15 . . 119.9(10) ?
C10 C15 H15 . . 119.2(10) ?
N1 C16 C17 . . 114.38(10) ?
N1 C16 H16A . . 110.3(8) ?
C17 C16 H16A . . 109.3(8) ?
N1 C16 H16B . . 105.6(8) ?
C17 C16 H16B . . 110.6(9) ?
H16A C16 H16B . . 106.3(12) ?
C22 C17 C18 . . 118.44(13) ?
C22 C17 C16 . . 120.78(12) ?
C18 C17 C16 . . 120.77(11) ?
C19 C18 C17 . . 120.81(14) ?
C19 C18 H18 . . 116.9(10) ?
C17 C18 H18 . . 122.3(10) ?
C20 C19 C18 . . 120.15(15) ?
C20 C19 H19 . . 120.3(11) ?
C18 C19 H19 . . 119.6(11) ?
C19 C20 C21 . . 119.86(15) ?
C19 C20 H20 . . 120.3(12) ?
C21 C20 H20 . . 119.8(12) ?
C20 C21 C22 . . 119.78(15) ?
C20 C21 H21 . . 120.5(12) ?
C22 C21 H21 . . 119.7(12) ?
C17 C22 C21 . . 120.96(15) ?
C17 C22 H22 . . 119.6(11) ?
C21 C22 H22 . . 119.4(11) ?
C24 C23 B12 . . 111.31(10) ?
C24 C23 B13 . . 111.54(10) ?
B12 C23 B13 . . 63.30(9) ?
C24 C23 B14 . . 62.04(8) ?
B12 C23 B14 . . 115.49(10) ?
B13 C23 B14 . . 62.67(9) ?
C24 C23 B11 . . 61.69(8) ?
B12 C23 B11 . . 62.56(9) ?
B13 C23 B11 . . 115.38(10) ?
B14 C23 B11 . . 115.88(10) ?
C24 C23 H23 . . 116.5(9) ?
B12 C23 H23 . . 121.2(9) ?
B13 C23 H23 . . 122.1(9) ?
B14 C23 H23 . . 116.0(9) ?
B11 C23 H23 . . 114.7(9) ?
C23 C24 B15 . . 111.86(10) ?
C23 C24 B16 . . 111.84(10) ?
B15 C24 B16 . . 63.56(9) ?
C23 C24 B11 . . 62.17(8) ?
B15 C24 B11 . . 116.04(10) ?
B16 C24 B11 . . 62.75(9) ?
C23 C24 B14 . . 61.73(8) ?
B15 C24 B14 . . 62.72(9) ?
B16 C24 B14 . . 115.56(10) ?
B11 C24 B14 . . 116.02(10) ?
C23 C24 H24 . . 115.6(9) ?
B15 C24 H24 . . 122.0(9) ?
B16 C24 H24 . . 121.8(9) ?
B11 C24 H24 . . 114.5(9) ?
B14 C24 H24 . . 115.5(9) ?
C26 C25 C30 . . 115.45(11) ?
C26 C25 B20 . . 122.01(10) ?
C30 C25 B20 . . 122.50(10) ?
C27 C26 C25 . . 123.06(11) ?
C27 C26 H26 . . 117.3(9) ?
C25 C26 H26 . . 119.7(8) ?
C26 C27 C28 . . 120.74(11) ?
C26 C27 H27 . . 118.1(9) ?
C28 C27 H27 . . 121.1(9) ?
N2 C28 C27 . . 121.73(10) ?
N2 C28 C29 . . 121.39(11) ?
C27 C28 C29 . . 116.88(11) ?
C30 C29 C28 . . 120.98(11) ?
C30 C29 H29 . . 120.8(9) ?
C28 C29 H29 . . 118.2(9) ?
C29 C30 C25 . . 122.75(11) ?
C29 C30 H30 . . 117.2(8) ?
C25 C30 H30 . . 120.0(8) ?
N2 C31 C32 . . 115.53(10) ?
N2 C31 H31A . . 109.9(9) ?
C32 C31 H31A . . 109.3(9) ?
N2 C31 H31B . . 105.6(8) ?
C32 C31 H31B . . 108.9(9) ?
H31A C31 H31B . . 107.2(12) ?
C37 C32 C33 . . 118.65(12) ?
C37 C32 C31 . . 122.31(11) ?
C33 C32 C31 . . 119.02(11) ?
C34 C33 C32 . . 120.78(13) ?
C34 C33 H33 . . 119.5(10) ?
C32 C33 H33 . . 119.7(10) ?
C35 C34 C33 . . 120.01(13) ?
C35 C34 H34 . . 120.4(11) ?
C33 C34 H34 . . 119.6(11) ?
C34 C35 C36 . . 119.92(13) ?
C34 C35 H35 . . 120.6(9) ?
C36 C35 H35 . . 119.5(9) ?
C35 C36 C37 . . 120.03(13) ?
C35 C36 H36 . . 121.9(10) ?
C37 C36 H36 . . 118.0(10) ?
C32 C37 C36 . . 120.59(12) ?
C32 C37 H37 . . 120.4(11) ?
C36 C37 H37 . . 119.0(11) ?
N2 C38 C39 . . 114.61(10) ?
N2 C38 H38A . . 111.0(8) ?
C39 C38 H38A . . 109.3(8) ?
N2 C38 H38B . . 107.2(8) ?
C39 C38 H38B . . 109.3(9) ?
H38A C38 H38B . . 104.8(12) ?
C40 C39 C44 . . 118.51(12) ?
C40 C39 C38 . . 120.39(11) ?
C44 C39 C38 . . 121.07(12) ?
C39 C40 C41 . . 120.96(13) ?
C39 C40 H40 . . 122.3(9) ?
C41 C40 H40 . . 116.7(9) ?
C42 C41 C40 . . 119.90(14) ?
C42 C41 H41 . . 122.1(11) ?
C40 C41 H41 . . 118.0(11) ?
C43 C42 C41 . . 119.77(14) ?
C43 C42 H42 . . 121.5(10) ?
C41 C42 H42 . . 118.8(10) ?
C42 C43 C44 . . 120.38(14) ?
C42 C43 H43 . . 120.8(10) ?
C44 C43 H43 . . 118.8(10) ?
C39 C44 C43 . . 120.48(14) ?
C39 C44 H44 . . 119.2(10) ?
C43 C44 H44 . . 120.3(10) ?
C2 B1 C1 . . 56.65(8) ?
C2 B1 B7 . . 104.16(10) ?
C1 B1 B7 . . 104.31(10) ?
C2 B1 B2 . . 103.74(11) ?
C1 B1 B2 . . 58.01(9) ?
B7 B1 B2 . . 60.43(9) ?
C2 B1 B6 . . 57.97(9) ?
C1 B1 B6 . . 103.77(11) ?
B7 B1 B6 . . 60.25(8) ?
B2 B1 B6 . . 108.02(10) ?
C2 B1 H1X . . 118.5(8) ?
C1 B1 H1X . . 118.6(9) ?
B7 B1 H1X . . 130.9(9) ?
B2 B1 H1X . . 124.5(8) ?
B6 B1 H1X . . 124.1(8) ?
C1 B2 B1 . . 59.35(9) ?
C1 B2 B8 . . 104.12(11) ?
B1 B2 B8 . . 107.84(10) ?
C1 B2 B7 . . 104.55(10) ?
B1 B2 B7 . . 59.42(8) ?
B8 B2 B7 . . 60.34(8) ?
C1 B2 B3 . . 58.40(9) ?
B1 B2 B3 . . 108.50(11) ?
B8 B2 B3 . . 59.87(9) ?
B7 B2 B3 . . 108.32(10) ?
C1 B2 H2X . . 117.7(8) ?
B1 B2 H2X . . 118.4(8) ?
B8 B2 H2X . . 128.6(8) ?
B7 B2 H2X . . 127.9(8) ?
B3 B2 H2X . . 119.1(8) ?
C1 B3 B4 . . 59.55(9) ?
C1 B3 B8 . . 104.06(10) ?
B4 B3 B8 . . 108.17(10) ?
C1 B3 B9 . . 104.97(10) ?
B4 B3 B9 . . 59.73(9) ?
B8 B3 B9 . . 60.52(8) ?
C1 B3 B2 . . 58.25(9) ?
B4 B3 B2 . . 108.77(11) ?
B8 B3 B2 . . 59.94(9) ?
B9 B3 B2 . . 108.76(10) ?
C1 B3 H3X . . 118.2(9) ?
B4 B3 H3X . . 117.8(9) ?
B8 B3 H3X . . 128.5(9) ?
B9 B3 H3X . . 126.8(9) ?
B2 B3 H3X . . 119.6(9) ?
C1 B4 C2 . . 56.34(8) ?
C1 B4 B9 . . 104.33(11) ?
C2 B4 B9 . . 104.06(11) ?
C1 B4 B3 . . 58.07(9) ?
C2 B4 B3 . . 103.42(11) ?
B9 B4 B3 . . 60.36(9) ?
C1 B4 B5 . . 103.63(11) ?
C2 B4 B5 . . 57.90(9) ?
B9 B4 B5 . . 60.42(8) ?
B3 B4 B5 . . 108.02(11) ?
C1 B4 H4X . . 117.2(9) ?
C2 B4 H4X . . 116.8(8) ?
B9 B4 H4X . . 132.9(8) ?
B3 B4 H4X . . 125.3(8) ?
B5 B4 H4X . . 124.1(9) ?
C2 B5 B4 . . 59.38(9) ?
C2 B5 B6 . . 58.07(9) ?
B4 B5 B6 . . 108.25(11) ?
C2 B5 B9 . . 104.32(10) ?
B4 B5 B9 . . 59.29(9) ?
B6 B5 B9 . . 108.14(10) ?
C2 B5 B10 . . 104.59(11) ?
B4 B5 B10 . . 108.27(10) ?
B6 B5 B10 . . 60.29(8) ?
B9 B5 B10 . . 60.44(8) ?
C2 B5 H5X . . 116.8(8) ?
B4 B5 H5X . . 117.8(8) ?
B6 B5 H5X . . 119.1(8) ?
B9 B5 H5X . . 128.5(8) ?
B10 B5 H5X . . 128.9(8) ?
C2 B6 B7 . . 104.38(10) ?
C2 B6 B1 . . 59.16(9) ?
B7 B6 B1 . . 59.35(9) ?
C2 B6 B5 . . 58.45(9) ?
B7 B6 B5 . . 108.64(10) ?
B1 B6 B5 . . 108.56(11) ?
C2 B6 B10 . . 104.59(10) ?
B7 B6 B10 . . 61.17(8) ?
B1 B6 B10 . . 108.78(10) ?
B5 B6 B10 . . 59.94(8) ?
C2 B6 H6X . . 120.5(8) ?
B7 B6 H6X . . 125.3(9) ?
B1 B6 H6X . . 118.8(8) ?
B5 B6 H6X . . 120.5(8) ?
B10 B6 H6X . . 126.0(8) ?
B1 B7 B6 . . 60.40(9) ?
B1 B7 B2 . . 60.14(9) ?
B6 B7 B2 . . 107.92(11) ?
B1 B7 B8 . . 107.94(11) ?
B6 B7 B8 . . 107.22(11) ?
B2 B7 B8 . . 59.75(8) ?
B1 B7 B10 . . 108.64(11) ?
B6 B7 B10 . . 59.95(8) ?
B2 B7 B10 . . 107.82(10) ?
B8 B7 B10 . . 59.57(7) ?
B1 B7 H7X . . 120.8(8) ?
B6 B7 H7X . . 121.1(8) ?
B2 B7 H7X . . 122.4(8) ?
B8 B7 H7X . . 123.0(8) ?
B10 B7 H7X . . 121.5(8) ?
B3 B8 B2 . . 60.19(9) ?
B3 B8 B7 . . 108.24(10) ?
B2 B8 B7 . . 59.92(8) ?
B3 B8 B9 . . 59.86(9) ?
B2 B8 B9 . . 108.44(10) ?
B7 B8 B9 . . 108.98(10) ?
B3 B8 B10 . . 108.59(10) ?
B2 B8 B10 . . 109.17(9) ?
B7 B8 B10 . . 61.10(8) ?
B9 B8 B10 . . 60.37(8) ?
B3 B8 H8X . . 121.2(7) ?
B2 B8 H8X . . 120.9(7) ?
B7 B8 H8X . . 121.4(7) ?
B9 B8 H8X . . 121.5(7) ?
B10 B8 H8X . . 121.4(7) ?
B4 B9 B3 . . 59.91(9) ?
B4 B9 B5 . . 60.29(9) ?
B3 B9 B5 . . 107.57(10) ?
B4 B9 B8 . . 107.61(10) ?
B3 B9 B8 . . 59.62(8) ?
B5 B9 B8 . . 107.02(10) ?
B4 B9 B10 . . 108.59(10) ?
B3 B9 B10 . . 107.96(10) ?
B5 B9 B10 . . 59.84(8) ?
B8 B9 B10 . . 59.82(8) ?
B4 B9 H9X . . 118.6(8) ?
B3 B9 H9X . . 120.6(8) ?
B5 B9 H9X . . 121.6(7) ?
B8 B9 H9X . . 124.3(8) ?
B10 B9 H9X . . 124.0(8) ?
C3 B10 B5 . . 121.91(10) ?
C3 B10 B8 . . 123.76(10) ?
B5 B10 B8 . . 106.91(10) ?
C3 B10 B6 . . 121.06(10) ?
B5 B10 B6 . . 59.77(9) ?
B8 B10 B6 . . 106.18(9) ?
C3 B10 B9 . . 123.34(10) ?
B5 B10 B9 . . 59.72(8) ?
B8 B10 B9 . . 59.81(8) ?
B6 B10 B9 . . 107.16(10) ?
C3 B10 B7 . . 121.93(11) ?
B5 B10 B7 . . 106.70(10) ?
B8 B10 B7 . . 59.33(8) ?
B6 B10 B7 . . 58.88(8) ?
B9 B10 B7 . . 107.13(9) ?
C24 B11 C23 . . 56.13(8) ?
C24 B11 B17 . . 103.81(10) ?
C23 B11 B17 . . 103.82(10) ?
C24 B11 B12 . . 103.06(10) ?
C23 B11 B12 . . 57.78(8) ?
B17 B11 B12 . . 60.23(8) ?
C24 B11 B16 . . 58.06(8) ?
C23 B11 B16 . . 103.31(10) ?
B17 B11 B16 . . 60.05(8) ?
B12 B11 B16 . . 107.56(10) ?
C24 B11 H11X . . 117.1(8) ?
C23 B11 H11X . . 116.4(8) ?
B17 B11 H11X . . 133.6(8) ?
B12 B11 H11X . . 124.3(8) ?
B16 B11 H11X . . 125.7(8) ?
C23 B12 B11 . . 59.66(8) ?
C23 B12 B18 . . 104.29(11) ?
B11 B12 B18 . . 108.33(10) ?
C23 B12 B13 . . 58.43(8) ?
B11 B12 B13 . . 108.97(11) ?
B18 B12 B13 . . 59.89(8) ?
C23 B12 B17 . . 104.83(10) ?
B11 B12 B17 . . 59.69(8) ?
B18 B12 B17 . . 60.35(8) ?
B13 B12 B17 . . 108.40(11) ?
C23 B12 H12X . . 118.6(9) ?
B11 B12 H12X . . 117.7(8) ?
B18 B12 H12X . . 128.1(8) ?
B13 B12 H12X . . 120.1(9) ?
B17 B12 H12X . . 126.5(9) ?
C23 B13 B18 . . 104.26(10) ?
C23 B13 B14 . . 59.27(8) ?
B18 B13 B14 . . 108.36(10) ?
C23 B13 B19 . . 104.66(10) ?
B18 B13 B19 . . 60.46(8) ?
B14 B13 B19 . . 59.77(9) ?
C23 B13 B12 . . 58.27(8) ?
B18 B13 B12 . . 60.01(8) ?
B14 B13 B12 . . 108.53(10) ?
B19 B13 B12 . . 108.45(10) ?
C23 B13 H13X . . 118.4(8) ?
B18 B13 H13X . . 128.5(8) ?
B14 B13 H13X . . 117.3(8) ?
B19 B13 H13X . . 126.4(8) ?
B12 B13 H13X . . 120.4(8) ?
C23 B14 C24 . . 56.23(8) ?
C23 B14 B19 . . 104.03(10) ?
C24 B14 B19 . . 103.81(10) ?
C23 B14 B13 . . 58.05(8) ?
C24 B14 B13 . . 103.26(10) ?
B19 B14 B13 . . 60.16(9) ?
C23 B14 B15 . . 103.58(10) ?
C24 B14 B15 . . 57.88(8) ?
B19 B14 B15 . . 60.44(8) ?
B13 B14 B15 . . 108.00(10) ?
C23 B14 H14X . . 118.4(8) ?
C24 B14 H14X . . 117.7(8) ?
B19 B14 H14X . . 131.9(8) ?
B13 B14 H14X . . 125.5(8) ?
B15 B14 H14X . . 123.5(8) ?
C24 B15 B14 . . 59.40(8) ?
C24 B15 B19 . . 104.26(10) ?
B14 B15 B19 . . 59.53(8) ?
C24 B15 B16 . . 58.31(8) ?
B14 B15 B16 . . 108.51(11) ?
B19 B15 B16 . . 107.76(10) ?
C24 B15 B20 . . 104.35(10) ?
B14 B15 B20 . . 108.23(10) ?
B19 B15 B20 . . 60.11(8) ?
B16 B15 B20 . . 59.94(8) ?
C24 B15 H15X . . 118.4(8) ?
B14 B15 H15X . . 119.3(8) ?
B19 B15 H15X . . 128.2(8) ?
B16 B15 H15X . . 118.8(8) ?
B20 B15 H15X . . 127.2(8) ?
C24 B16 B17 . . 104.38(10) ?
C24 B16 B11 . . 59.19(8) ?
B17 B16 B11 . . 59.67(8) ?
C24 B16 B15 . . 58.12(8) ?
B17 B16 B15 . . 108.69(10) ?
B11 B16 B15 . . 108.57(10) ?
C24 B16 B20 . . 104.53(9) ?
B17 B16 B20 . . 60.81(8) ?
B11 B16 B20 . . 108.88(10) ?
B15 B16 B20 . . 60.36(8) ?
C24 B16 H16X . . 118.1(8) ?
B17 B16 H16X . . 127.1(8) ?
B11 B16 H16X . . 117.5(8) ?
B15 B16 H16X . . 119.7(8) ?
B20 B16 H16X . . 128.1(8) ?
B11 B17 B16 . . 60.27(8) ?
B11 B17 B12 . . 60.08(8) ?
B16 B17 B12 . . 107.61(10) ?
B11 B17 B18 . . 108.17(10) ?
B16 B17 B18 . . 107.43(10) ?
B12 B17 B18 . . 59.76(8) ?
B11 B17 B20 . . 108.75(10) ?
B16 B17 B20 . . 60.05(8) ?
B12 B17 B20 . . 107.77(10) ?
B18 B17 B20 . . 59.74(8) ?
B11 B17 H17X . . 119.9(8) ?
B16 B17 H17X . . 121.5(8) ?
B12 B17 H17X . . 121.7(8) ?
B18 B17 H17X . . 123.2(7) ?
B20 B17 H17X . . 122.5(8) ?
B13 B18 B12 . . 60.10(9) ?
B13 B18 B17 . . 108.20(10) ?
B12 B18 B17 . . 59.89(8) ?
B13 B18 B19 . . 59.84(8) ?
B12 B18 B19 . . 108.04(10) ?
B17 B18 B19 . . 108.53(10) ?
B13 B18 B20 . . 108.45(10) ?
B12 B18 B20 . . 108.60(10) ?
B17 B18 B20 . . 60.65(8) ?
B19 B18 B20 . . 60.28(8) ?
B13 B18 H18X . . 121.5(8) ?
B12 B18 H18X . . 120.8(8) ?
B17 B18 H18X . . 121.1(8) ?
B19 B18 H18X . . 122.4(8) ?
B20 B18 H18X . . 121.8(8) ?
B14 B19 B13 . . 60.07(9) ?
B14 B19 B15 . . 60.03(8) ?
B13 B19 B15 . . 107.60(10) ?
B14 B19 B18 . . 107.98(10) ?
B13 B19 B18 . . 59.70(8) ?
B15 B19 B18 . . 107.58(10) ?
B14 B19 B20 . . 108.79(10) ?
B13 B19 B20 . . 108.03(10) ?
B15 B19 B20 . . 60.31(8) ?
B18 B19 B20 . . 59.90(8) ?
B14 B19 H19X . . 120.2(8) ?
B13 B19 H19X . . 121.9(8) ?
B15 B19 H19X . . 121.2(8) ?
B18 B19 H19X . . 123.2(8) ?
B20 B19 H19X . . 122.0(8) ?
C25 B20 B18 . . 124.41(10) ?
C25 B20 B16 . . 120.92(10) ?
B18 B20 B16 . . 106.62(10) ?
C25 B20 B19 . . 122.50(10) ?
B18 B20 B19 . . 59.82(8) ?
B16 B20 B19 . . 107.14(9) ?
C25 B20 B15 . . 120.63(10) ?
B18 B20 B15 . . 106.94(9) ?
B16 B20 B15 . . 59.70(8) ?
B19 B20 B15 . . 59.58(8) ?
C25 B20 B17 . . 123.05(10) ?
B18 B20 B17 . . 59.61(8) ?
B16 B20 B17 . . 59.15(8) ?
B19 B20 B17 . . 107.35(10) ?
B15 B20 B17 . . 106.86(10) ?

loop_
_geom_bond_atom_site_label_1
_geom_bond_atom_site_label_2
_geom_bond_site_symmetry_2
_geom_bond_distance
_geom_bond_publ_flag
N1 C6 . 1.3831(15) ?
N1 C9 . 1.4529(15) ?
N1 C16 . 1.4536(15) ?
N2 C28 . 1.3809(15) ?
N2 C38 . 1.4525(15) ?
N2 C31 . 1.4533(16) ?
C1 C2 . 1.6231(18) ?
C1 B2 . 1.687(2) ?
C1 B3 . 1.690(2) ?
C1 B1 . 1.711(2) ?
C1 B4 . 1.716(2) ?
C1 H1 . 0.968(17) ?
C2 B6 . 1.688(2) ?
C2 B5 . 1.695(2) ?
C2 B1 . 1.710(2) ?
C2 B4 . 1.722(2) ?
C2 H2 . 0.957(17) ?
C3 C8 . 1.3987(15) ?
C3 C4 . 1.4026(15) ?
C3 B10 . 1.5751(17) ?
C4 C5 . 1.3851(16) ?
C4 H4 . 0.999(14) ?
C5 C6 . 1.4100(16) ?
C5 H5 . 0.961(15) ?
C6 C7 . 1.4078(16) ?
C7 C8 . 1.3889(16) ?
C7 H7 . 0.992(14) ?
C8 H8 . 1.004(14) ?
C9 C10 . 1.5167(17) ?
C9 H9A . 0.998(14) ?
C9 H9B . 1.013(16) ?
C10 C11 . 1.3849(18) ?
C10 C15 . 1.3915(17) ?
C11 C12 . 1.3897(19) ?
C11 H11 . 0.976(17) ?
C12 C13 . 1.3818(19) ?
C12 H12 . 0.951(19) ?
C13 C14 . 1.378(2) ?
C13 H13 . 0.977(17) ?
C14 C15 . 1.3870(19) ?
C14 H14 . 1.00(2) ?
C15 H15 . 0.983(17) ?
C16 C17 . 1.5133(17) ?
C16 H16A . 1.005(14) ?
C16 H16B . 0.994(16) ?
C17 C22 . 1.3852(18) ?
C17 C18 . 1.3888(19) ?
C18 C19 . 1.389(2) ?
C18 H18 . 0.992(16) ?
C19 C20 . 1.379(2) ?
C19 H19 . 0.951(18) ?
C20 C21 . 1.381(3) ?
C20 H20 . 0.95(2) ?
C21 C22 . 1.394(2) ?
C21 H21 . 1.03(2) ?
C22 H22 . 1.024(19) ?
C23 C24 . 1.6165(18) ?
C23 B12 . 1.688(2) ?
C23 B13 . 1.6905(19) ?
C23 B14 . 1.713(2) ?
C23 B11 . 1.722(2) ?
C23 H23 . 0.971(16) ?
C24 B15 . 1.690(2) ?
C24 B16 . 1.6937(19) ?
C24 B11 . 1.714(2) ?
C24 B14 . 1.7177(19) ?
C24 H24 . 0.988(15) ?
C25 C26 . 1.3988(15) ?
C25 C30 . 1.4011(16) ?
C25 B20 . 1.5723(17) ?
C26 C27 . 1.3873(16) ?
C26 H26 . 0.969(14) ?
C27 C28 . 1.4074(16) ?
C27 H27 . 0.966(14) ?
C28 C29 . 1.4074(16) ?
C29 C30 . 1.3878(16) ?
C29 H29 . 0.964(15) ?
C30 H30 . 1.016(14) ?
C31 C32 . 1.5168(17) ?
C31 H31A . 1.017(15) ?
C31 H31B . 0.985(16) ?
C32 C37 . 1.3867(18) ?
C32 C33 . 1.3888(17) ?
C33 C34 . 1.3875(19) ?
C33 H33 . 0.980(17) ?
C34 C35 . 1.377(2) ?
C34 H34 . 1.002(19) ?
C35 C36 . 1.3813(19) ?
C35 H35 . 0.990(17) ?
C36 C37 . 1.3903(18) ?
C36 H36 . 0.959(18) ?
C37 H37 . 0.957(17) ?
C38 C39 . 1.5137(17) ?
C38 H38A . 1.025(14) ?
C38 H38B . 0.987(16) ?
C39 C40 . 1.3893(18) ?
C39 C44 . 1.3917(17) ?
C40 C41 . 1.3899(19) ?
C40 H40 . 1.007(15) ?
C41 C42 . 1.384(2) ?
C41 H41 . 0.968(18) ?
C42 C43 . 1.377(2) ?
C42 H42 . 0.977(19) ?
C43 C44 . 1.392(2) ?
C43 H43 . 0.984(17) ?
C44 H44 . 1.007(17) ?
B1 B7 . 1.754(2) ?
B1 B2 . 1.767(2) ?
B1 B6 . 1.772(2) ?
B1 H1X . 1.074(15) ?
B2 B8 . 1.769(2) ?
B2 B7 . 1.772(2) ?
B2 B3 . 1.773(2) ?
B2 H2X . 1.072(15) ?
B3 B4 . 1.764(2) ?
B3 B8 . 1.767(2) ?
B3 B9 . 1.772(2) ?
B3 H3X . 1.076(16) ?
B4 B9 . 1.761(2) ?
B4 B5 . 1.778(2) ?
B4 H4X . 1.073(17) ?
B5 B6 . 1.780(2) ?
B5 B9 . 1.781(2) ?
B5 B10 . 1.783(2) ?
B5 H5X . 1.111(15) ?
B6 B7 . 1.770(2) ?
B6 B10 . 1.7893(19) ?
B6 H6X . 1.077(15) ?
B7 B8 . 1.779(2) ?
B7 B10 . 1.811(2) ?
B7 H7X . 1.073(15) ?
B8 B9 . 1.783(2) ?
B8 B10 . 1.7837(18) ?
B8 H8X . 1.114(14) ?
B9 B10 . 1.794(2) ?
B9 H9X . 1.118(15) ?
B11 B17 . 1.764(2) ?
B11 B12 . 1.770(2) ?
B11 B16 . 1.774(2) ?
B11 H11X . 1.097(14) ?
B12 B18 . 1.771(2) ?
B12 B13 . 1.773(2) ?
B12 B17 . 1.773(2) ?
B12 H12X . 1.082(17) ?
B13 B18 . 1.769(2) ?
B13 B14 . 1.770(2) ?
B13 B19 . 1.771(2) ?
B13 H13X . 1.075(15) ?
B14 B19 . 1.765(2) ?
B14 B15 . 1.774(2) ?
B14 H14X . 1.088(15) ?
B15 B19 . 1.781(2) ?
B15 B16 . 1.782(2) ?
B15 B20 . 1.794(2) ?
B15 H15X . 1.082(15) ?
B16 B17 . 1.770(2) ?
B16 B20 . 1.7866(19) ?
B16 H16X . 1.081(15) ?
B17 B18 . 1.7815(19) ?
B17 B20 . 1.800(2) ?
B17 H17X . 1.130(15) ?
B18 B19 . 1.782(2) ?
B18 B20 . 1.7838(19) ?
B18 H18X . 1.111(15) ?
B19 B20 . 1.7906(19) ?
B19 H19X . 1.109(15) ?

loop_
_geom_hbond_atom_site_label_D
_geom_hbond_atom_site_label_H
_geom_hbond_atom_site_label_A
_geom_hbond_site_symmetry_A
_geom_hbond_distance_DH
_geom_hbond_distance_HA
_geom_hbond_distance_DA
_geom_hbond_angle_DHA
_geom_hbond_publ_flag
C1 H1 C3 4_565 0.968(17) 2.742(17) 3.6196(17) 151.0(13) yes
C1 H1 C4 4_565 0.968(17) 2.676(17) 3.5889(17) 157.3(12) yes
C1 H1 C5 4_565 0.968(17) 2.740(17) 3.6322(18) 153.4(12) yes
C1 H1 C6 4_565 0.968(17) 2.860(17) 3.7008(18) 145.8(13) yes
C1 H1 C7 4_565 0.968(17) 2.797(17) 3.6112(18) 142.2(12) yes
C1 H1 C8 4_565 0.968(17) 2.745(16) 3.5809(18) 144.9(12) yes
C23 H23 C25 4_565 0.971(16) 2.780(16) 3.6436(17) 148.4(12) yes
C23 H23 C26 4_565 0.971(16) 2.741(15) 3.5682(17) 143.4(11) yes
C23 H23 C27 4_565 0.971(16) 2.724(15) 3.5432(18) 142.3(11) yes
C23 H23 C28 4_565 0.971(16) 2.749(16) 3.6050(18) 147.3(12) yes
C23 H23 C29 4_565 0.971(16) 2.681(16) 3.5857(18) 155.0(12) yes
C23 H23 C30 4_565 0.971(16) 2.690(16) 3.5996(17) 156.0(12) yes
C16 H16B C22 3_766 0.994(16) 2.869(16) 3.769(2) 151.0(12) no
C38 H38B C44 3_666 0.987(16) 2.825(16) 3.7325(19) 153.3(12) no

_cod_database_fobs_code 2022692
